data_8103762
loop_
_publ_author_name
'Kazantsev, S.S.'
'Sapozhnikov, A.N.'
'Pushcharovskii, D.Yu.'
'Molchanov, V.N.'
'Werner, S.'
'Maximov, B.A.'
'Schneider, J.'

_publ_section_title
;
 Phase transitions in solid solution series bismutocolumbite -
 stibiocolumbite (Bi - Sb) (Nb0.79 Ta0.21) O4
;
_journal_name_full 'Zeitschrift fuer Kristallographie (149,1979-)'
_journal_page_first 542
_journal_page_last 549
_journal_volume 217
_journal_year 2002
_chemical_formula_sum 'Bi Nb0.79 O4 Ta0.21'
_chemical_name_systematic 'Bi (Nb0.79 Ta0.21) O4'
_space_group_IT_number 52
_symmetry_space_group_name_Hall '-P 2a 2bc'
_symmetry_space_group_name_H-M 'P n n a'
_cell_angle_alpha 90
_cell_angle_beta 90
_cell_angle_gamma 90
_cell_formula_units_Z 4
_cell_length_a 5.58
_cell_length_b 11.626
_cell_length_c 4.924
_cell_volume 319.435
_citation_journal_id_ASTM ZEKRDZ
_cod_data_source_file Kazantsev_ZEKRDZ_2002_1062.cif
_cod_data_source_block Bi1Nb0.79O4Ta0.21
_cod_original_formula_sum 'Bi1 Nb0.79 O4 Ta0.21'
_cod_database_code 8103762

loop_
_symmetry_equiv_pos_as_xyz
x,y,z
-x+1/2,-y,z
x,-y+1/2,-z+1/2
-x+1/2,y+1/2,-z+1/2
-x,-y,-z
x-1/2,y,-z
-x,y-1/2,z-1/2
x-1/2,-y-1/2,z-1/2

loop_
_atom_site_label
_atom_site_type_symbol
_atom_site_fract_x
_atom_site_fract_y
_atom_site_fract_z
_atom_site_occupancy
_atom_site_U_iso_or_equiv
Ta1 Ta+5 0.3488 0.75 0.75 0.21 0.0
Bi1 Bi+3 0.25 0.5 0.7713 1 0.0
O1 O-2 0.132 0.688 0.513 1 0.0
Nb1 Nb+5 0.3488 0.75 0.75 0.79 0.0
O2 O-2 0.412 0.898 0.402 1 0.0
